data_7201394
loop_
_publ_author_name
'Neumann, Marcus Aurelius'
'Perrin, Marc-Antoine'

_publ_section_title
;
 Can crystal structure prediction guide experimentalists to a new
 polymorph of paracetamol?
;
_journal_issue 11
_journal_name_full CrystEngComm
_journal_page_first 2475
_journal_paper_doi 10.1039/b909819d
_journal_volume 11
_journal_year 2009
_space_group_IT_number 14
_symmetry_cell_setting monoclinic
_symmetry_Int_Tables_number 14
_symmetry_space_group_name_Hall '-P 2ybc'
_symmetry_space_group_name_H-M 'P 1 21/c 1'
_cell_angle_alpha 90.000000
_cell_angle_beta 61.059660
_cell_angle_gamma 90.000000
_cell_length_a 8.367519
_cell_length_b 8.671759
_cell_length_c 11.480886
_cell_volume 729.036
_cod_data_source_file b909819d.txt
_cod_data_source_block 46
_cod_original_sg_symbol_H-M 'P 2_1/c'
_cod_struct_determination_method theoretical
_cod_database_code 7201394

loop_
_symmetry_equiv_pos_site_id
_symmetry_equiv_pos_as_xyz
1 x,y,z
2 -x,y+1/2,-z+1/2
3 -x,-y,-z
4 x,-y+1/2,z+1/2

loop_
_atom_site_label
_atom_site_type_symbol
_atom_site_fract_x
_atom_site_fract_y
_atom_site_fract_z
C0_0 C 0.244741 0.568151 -0.370201
C1_0 C 0.327704 0.577575 -0.289722
C2_0 C 0.159058 0.699178 -0.385880
N3_0 N 0.246138 0.435140 -0.441760
C4_0 C 0.329928 0.717159 -0.230221
H5_0 H 0.395749 0.477670 -0.277235
C6_0 C 0.159999 0.837731 -0.325773
H7_0 H 0.089398 0.691562 -0.444869
C8_0 C 0.261333 0.285433 -0.416363
H9_0 H 0.233590 0.457470 -0.524856
C10_0 C 0.249344 0.849024 -0.249882
H11_0 H 0.400383 0.725285 -0.171766
H12_0 H 0.088451 0.937130 -0.335560
C13_0 C 0.240309 0.172614 -0.507732
O14_0 O 0.285613 0.242291 -0.321627
O15_0 O 0.259114 0.986260 -0.194294
H16_0 H 0.268094 0.223445 -0.602822
H17_0 H 0.330908 0.073951 -0.526099
H18_0 H 0.098761 0.130222 -0.458041
H19_0 H 0.257898 1.077166 -0.249479
